data_2241826
loop_
_publ_author_name
'Wilson-Konderka, Cody'
'Lough, Alan J.'
'Metallinos, Costa'

_publ_section_title
;
 (+)-<i>trans</i>-Chlorido{2-[(<i>R</i>~p~)-2-(methylsulfanyl)ferrocenyl]-2,5,6,7-tetrahydropyrrolo[1,2-<i>c</i>]imidazol-3-ylidene}bis(triphenylphosphane-\k<i>P</i>)palladium(II)
 hexafluoridophosphate dichloroform disolvate
;
_journal_coeditor_code HB7606
_journal_issue 9
_journal_name_full 'Acta Crystallographica Section E'
_journal_page_first 1330
_journal_page_last 1334
_journal_paper_doi 10.1107/S2056989016013190
_journal_volume 72
_journal_year 2016
_chemical_formula_iupac '[Fe Pd (C5 H5) (C12 H13 N2 S) Cl (C18 H15 P)2] P F6, 2C H Cl3'
_chemical_formula_moiety 'C53 H48 Cl Fe N2 P2 Pd S +, F6 P -, 2(C H Cl3)'
_chemical_formula_sum 'C55 H50 Cl7 F6 Fe N2 P3 Pd S'
_chemical_formula_weight 1388.34
_chemical_name_systematic
'(+)-<i>trans</i>-Chlorido{2-[(<i>R</i>~p~)-2-(methylsulfanyl)ferrocenyl]-2,5,6,7-tetrahydropyrrolo[1,2-<i>c</i>]imidazol-3-ylidene}bis(triphenylphosphane-\k<i>P</i>)palladium(II) hexafluoridophosphate dichloroform disolvate'
_space_group_crystal_system orthorhombic
_space_group_IT_number 19
_space_group_name_Hall 'P 2ac 2ab'
_space_group_name_H-M_alt 'P 21 21 21'
_symmetry_space_group_name_Hall 'P 2ac 2ab'
_symmetry_space_group_name_H-M 'P 21 21 21'
_atom_sites_solution_hydrogens geom
_audit_creation_method SHELXL-2014/7
_cell_angle_alpha 90
_cell_angle_beta 90
_cell_angle_gamma 90
_cell_formula_units_Z 4
_cell_length_a 11.2517(5)
_cell_length_b 16.4240(10)
_cell_length_c 31.1181(18)
_cell_measurement_reflns_used 5526
_cell_measurement_temperature 147(2)
_cell_measurement_theta_max 24.35
_cell_measurement_theta_min 2.48
_cell_volume 5750.6(5)
_computing_cell_refinement
;
APEX2 (Bruker, 2014)
;
_computing_data_collection
;
APEX2 (Bruker, 2014)
;
_computing_data_reduction
;
SAINT (Bruker, 2014)
;
_computing_molecular_graphics
;
PLATON (Spek, 2009)
;
_computing_publication_material
;
SHELXTL (Sheldrick, 2008)
;
_computing_structure_refinement
;
SHELXL2014 (Sheldrick, 2015b)
;
_computing_structure_solution
;
SHELXT (Sheldrick, 2015a)
;
_diffrn_ambient_temperature 147(2)
_diffrn_measured_fraction_theta_full 0.997
_diffrn_measured_fraction_theta_max 0.995
_diffrn_measurement_device_type 'Bruker Kappa APEX DUO CCD'
_diffrn_measurement_method '\f and \w scans'
_diffrn_radiation_type MoK\a
_diffrn_radiation_wavelength 0.71073
_diffrn_reflns_av_R_equivalents 0.0578
_diffrn_reflns_limit_h_max 14
_diffrn_reflns_limit_h_min -10
_diffrn_reflns_limit_k_max 20
_diffrn_reflns_limit_k_min -21
_diffrn_reflns_limit_l_max 40
_diffrn_reflns_limit_l_min -40
_diffrn_reflns_number 30535
_diffrn_reflns_theta_full 25.242
_diffrn_reflns_theta_max 27.515
_diffrn_reflns_theta_min 1.402
_exptl_absorpt_coefficient_mu 1.069
_exptl_absorpt_correction_T_max 0.7456
_exptl_absorpt_correction_T_min 0.6626
_exptl_absorpt_correction_type multi-scan
_exptl_absorpt_process_details
;
(SADABS; Bruker, 2014)
;
_exptl_crystal_colour orange
_exptl_crystal_density_diffrn 1.604
_exptl_crystal_description plate
_exptl_crystal_F_000 2800
_exptl_crystal_size_max 0.300
_exptl_crystal_size_mid 0.190
_exptl_crystal_size_min 0.090
_refine_diff_density_max 0.525
_refine_diff_density_min -0.605
_refine_ls_abs_structure_details
;
Flack <i>x</i> determined using 3648 quotients [(I+)-(I-)]/[(I+)+(I-)]
(Parsons <i>et al.</i>,  2013)
;
_refine_ls_abs_structure_Flack -0.011(13)
_refine_ls_extinction_method none
_refine_ls_goodness_of_fit_ref 0.980
_refine_ls_hydrogen_treatment constr
_refine_ls_matrix_type full
_refine_ls_number_parameters 691
_refine_ls_number_reflns 13109
_refine_ls_number_restraints 0
_refine_ls_restrained_S_all 0.980
_refine_ls_R_factor_all 0.0697
_refine_ls_R_factor_gt 0.0444
_refine_ls_shift/su_max 0.001
_refine_ls_shift/su_mean 0.000
_refine_ls_structure_factor_coef Fsqd
_refine_ls_weighting_details 'w=1/[\s^2^(Fo^2^)+(0.0201P)^2^] where P=(Fo^2^+2Fc^2^)/3'
_refine_ls_weighting_scheme calc
_refine_ls_wR_factor_gt 0.0670
_refine_ls_wR_factor_ref 0.0745
_reflns_number_gt 10246
_reflns_number_total 13109
_reflns_threshold_expression 'I > 2\s(I)'
_cod_data_source_file hb7606sup1.cif
_cod_data_source_block I
_cod_database_code 2241826
_shelx_space_group_comment
;
The symmetry employed for this shelxl refinement is uniquely defined
by the following loop, which should always be used as a source of
symmetry information in preference to the above space-group names.
They are only intended as comments.
;
_shelx_estimated_absorpt_t_min 0.740
_shelx_estimated_absorpt_t_max 0.910

loop_
_space_group_symop_operation_xyz
'x, y, z'
'-x+1/2, -y, z+1/2'
'-x, y+1/2, -z+1/2'
'x+1/2, -y+1/2, -z'

loop_
_atom_site_type_symbol
_atom_site_label
_atom_site_fract_x
_atom_site_fract_y
_atom_site_fract_z
_atom_site_U_iso_or_equiv
_atom_site_adp_type
_atom_site_calc_flag
_atom_site_occupancy
_atom_site_disorder_assembly
_atom_site_disorder_group
Pd Pd1 0.33330(3) 0.96585(3) 0.41241(2) 0.01254(9) Uani d 1 . .
Fe Fe1 0.27891(7) 0.73959(5) 0.30082(3) 0.01854(19) Uani d 1 . .
Cl Cl1 0.49228(11) 0.95869(9) 0.46005(4) 0.0200(3) Uani d 1 . .
S S1 0.00261(13) 0.73694(10) 0.34952(5) 0.0287(4) Uani d 1 . .
P P1 0.19986(12) 0.91810(10) 0.46437(5) 0.0162(3) Uani d 1 . .
P P2 0.46163(11) 1.02430(9) 0.36165(4) 0.0139(3) Uani d 1 . .
N N1 0.1746(4) 0.8971(3) 0.34336(13) 0.0138(9) Uani d 1 . .
N N2 0.1299(3) 1.0203(3) 0.35635(13) 0.0132(10) Uani d 1 . .
C C1 0.2043(4) 0.9615(3) 0.36879(15) 0.0118(11) Uani d 1 . .
C C2 0.1067(5) 1.1032(3) 0.37085(19) 0.0197(13) Uani d 0.77(4) A 1
H H2A 0.1812 1.1351 0.3731 0.024 Uiso calc 0.77(4) A 1
H H2B 0.0658 1.1036 0.3990 0.024 Uiso calc 0.77(4) A 1
C C3 0.0267(16) 1.1362(6) 0.3354(5) 0.034(4) Uani d 0.77(4) A 1
H H3A 0.0733 1.1701 0.3152 0.041 Uiso calc 0.77(4) A 1
H H3B -0.0374 1.1701 0.3478 0.041 Uiso calc 0.77(4) A 1
C C4 -0.0263(5) 1.0630(4) 0.3119(2) 0.0287(16) Uani d 0.77(4) A 1
H H4A -0.1084 1.0518 0.3217 0.034 Uiso calc 0.77(4) A 1
H H4B -0.0268 1.0716 0.2804 0.034 Uiso calc 0.77(4) A 1
C C2A 0.1067(5) 1.1032(3) 0.37085(19) 0.0197(13) Uani d 0.23(4) A 2
H H2AA 0.1715 1.1405 0.3620 0.024 Uiso calc 0.23(4) A 2
H H2AB 0.0980 1.1054 0.4025 0.024 Uiso calc 0.23(4) A 2
C C3A -0.011(3) 1.125(2) 0.3482(13) 0.020(9) Uiso d 0.23(4) A 2
H H3AA -0.0786 1.1220 0.3686 0.023 Uiso calc 0.23(4) A 2
H H3AB -0.0077 1.1813 0.3363 0.023 Uiso calc 0.23(4) A 2
C C4A -0.0263(5) 1.0630(4) 0.3119(2) 0.0287(16) Uani d 0.23(4) A 2
H H4AA -0.1095 1.0434 0.3103 0.034 Uiso calc 0.23(4) A 2
H H4AB -0.0037 1.0867 0.2838 0.034 Uiso calc 0.23(4) A 2
C C5 0.0553(5) 0.9959(3) 0.32403(18) 0.0168(13) Uani d 1 . .
C C6 0.0827(5) 0.9181(4) 0.31496(18) 0.0181(13) Uani d 1 . .
H H6A 0.0472 0.8844 0.2937 0.022 Uiso calc 1 . .
C C7 0.1584(5) 0.7435(3) 0.35010(16) 0.0176(12) Uani d 1 . .
C C8 0.2245(5) 0.8181(3) 0.34678(17) 0.0151(12) Uani d 1 . .
C C9 0.3460(5) 0.7996(3) 0.35239(17) 0.0189(13) Uani d 1 . .
H H9A 0.4129 0.8396 0.3518 0.023 Uiso calc 1 . .
C C10 0.3571(5) 0.7146(3) 0.35824(18) 0.0211(14) Uani d 1 . .
H H10A 0.4333 0.6843 0.3623 0.025 Uiso calc 1 . .
C C11 0.2422(5) 0.6793(4) 0.35640(18) 0.0222(13) Uani d 1 . .
H H11A 0.2231 0.6201 0.3592 0.027 Uiso calc 1 . .
C C12 0.1885(6) 0.7210(4) 0.24507(18) 0.0298(15) Uani d 1 . .
H H12A 0.1001 0.7180 0.2422 0.036 Uiso calc 1 . .
C C13 0.2576(6) 0.7922(4) 0.24119(19) 0.0294(16) Uani d 1 . .
H H13A 0.2271 0.8483 0.2353 0.035 Uiso calc 1 . .
C C14 0.3781(6) 0.7700(4) 0.24738(19) 0.0319(16) Uani d 1 . .
H H14A 0.4480 0.8077 0.2468 0.038 Uiso calc 1 . .
C C15 0.3817(6) 0.6846(4) 0.25522(19) 0.0298(16) Uani d 1 . .
H H15A 0.4549 0.6517 0.2608 0.036 Uiso calc 1 . .
C C16 0.2648(5) 0.6545(4) 0.25400(18) 0.0258(15) Uani d 1 . .
H H16A 0.2402 0.5964 0.2579 0.031 Uiso calc 1 . .
C C17 -0.0134(6) 0.6283(4) 0.3475(3) 0.055(2) Uani d 1 . .
H H17A -0.0972 0.6144 0.3431 0.082 Uiso calc 1 . .
H H17B 0.0143 0.6046 0.3746 0.082 Uiso calc 1 . .
H H17C 0.0341 0.6066 0.3237 0.082 Uiso calc 1 . .
C C18 0.1928(5) 0.8077(3) 0.46366(17) 0.0187(13) Uani d 1 . .
C C19 0.0873(5) 0.7635(4) 0.46357(19) 0.0259(14) Uani d 1 . .
H H19A 0.0135 0.7914 0.4621 0.031 Uiso calc 1 . .
C C20 0.0886(6) 0.6799(4) 0.4656(2) 0.0335(17) Uani d 1 . .
H H20A 0.0163 0.6501 0.4649 0.040 Uiso calc 1 . .
C C21 0.1954(6) 0.6397(4) 0.4685(2) 0.0344(17) Uani d 1 . .
H H21A 0.1966 0.5820 0.4703 0.041 Uiso calc 1 . .
C C22 0.3009(5) 0.6824(4) 0.4687(2) 0.0301(16) Uani d 1 . .
H H22A 0.3742 0.6541 0.4710 0.036 Uiso calc 1 . .
C C23 0.3002(5) 0.7663(4) 0.46567(19) 0.0260(14) Uani d 1 . .
H H23A 0.3730 0.7956 0.4649 0.031 Uiso calc 1 . .
C C24 0.2339(5) 0.9427(3) 0.52001(17) 0.0185(13) Uani d 1 . .
C C25 0.1877(5) 0.8926(4) 0.55286(19) 0.0293(15) Uani d 1 . .
H H25A 0.1502 0.8425 0.5458 0.035 Uiso calc 1 . .
C C26 0.1973(6) 0.9165(5) 0.5950(2) 0.0417(18) Uani d 1 . .
H H26A 0.1645 0.8833 0.6170 0.050 Uiso calc 1 . .
C C27 0.2541(6) 0.9886(4) 0.6059(2) 0.0377(18) Uani d 1 . .
H H27A 0.2600 1.0046 0.6352 0.045 Uiso calc 1 . .
C C28 0.3021(5) 1.0369(4) 0.57395(18) 0.0283(14) Uani d 1 . .
H H28A 0.3430 1.0855 0.5813 0.034 Uiso calc 1 . .
C C29 0.2906(5) 1.0145(4) 0.53135(19) 0.0236(14) Uani d 1 . .
H H29A 0.3221 1.0487 0.5095 0.028 Uiso calc 1 . .
C C30 0.0494(4) 0.9583(4) 0.45903(16) 0.0170(12) Uani d 1 . .
C C31 0.0073(5) 1.0170(4) 0.48745(18) 0.0243(14) Uani d 1 . .
H H31A 0.0556 1.0338 0.5109 0.029 Uiso calc 1 . .
C C32 -0.1039(5) 1.0510(4) 0.4820(2) 0.0292(16) Uani d 1 . .
H H32A -0.1317 1.0907 0.5018 0.035 Uiso calc 1 . .
C C33 -0.1751(5) 1.0276(4) 0.44788(19) 0.0293(14) Uani d 1 . .
H H33A -0.2513 1.0513 0.4440 0.035 Uiso calc 1 . .
C C34 -0.1343(5) 0.9697(4) 0.41967(19) 0.0321(15) Uani d 1 . .
H H34A -0.1825 0.9536 0.3961 0.039 Uiso calc 1 . .
C C35 -0.0237(5) 0.9346(4) 0.42521(18) 0.0222(14) Uani d 1 . .
H H35A 0.0026 0.8939 0.4057 0.027 Uiso calc 1 . .
C C36 0.3880(5) 1.0678(4) 0.31492(17) 0.0168(13) Uani d 1 . .
C C37 0.3671(4) 1.1508(4) 0.31238(18) 0.0227(14) Uani d 1 . .
H H37A 0.3964 1.1858 0.3342 0.027 Uiso calc 1 . .
C C38 0.3035(5) 1.1832(4) 0.2782(2) 0.0351(17) Uani d 1 . .
H H38A 0.2898 1.2402 0.2767 0.042 Uiso calc 1 . .
C C39 0.2600(6) 1.1325(5) 0.2462(2) 0.0364(17) Uani d 1 . .
H H39A 0.2165 1.1546 0.2228 0.044 Uiso calc 1 . .
C C40 0.2805(5) 1.0496(4) 0.24870(19) 0.0304(16) Uani d 1 . .
H H40A 0.2516 1.0146 0.2267 0.036 Uiso calc 1 . .
C C41 0.3427(5) 1.0176(4) 0.28306(17) 0.0245(14) Uani d 1 . .
H H41A 0.3546 0.9604 0.2849 0.029 Uiso calc 1 . .
C C42 0.5453(5) 1.1094(3) 0.38305(17) 0.0159(12) Uani d 1 . .
C C43 0.5069(5) 1.1491(4) 0.41998(18) 0.0227(14) Uani d 1 . .
H H43A 0.4395 1.1294 0.4351 0.027 Uiso calc 1 . .
C C44 0.5664(5) 1.2172(4) 0.4348(2) 0.0304(16) Uani d 1 . .
H H44A 0.5390 1.2442 0.4599 0.036 Uiso calc 1 . .
C C45 0.6653(5) 1.2462(4) 0.4134(2) 0.0314(14) Uani d 1 . .
H H45A 0.7071 1.2922 0.4241 0.038 Uiso calc 1 . .
C C46 0.7027(5) 1.2079(4) 0.3764(2) 0.0304(16) Uani d 1 . .
H H46A 0.7700 1.2280 0.3614 0.036 Uiso calc 1 . .
C C47 0.6437(5) 1.1410(4) 0.36124(18) 0.0220(14) Uani d 1 . .
H H47A 0.6699 1.1156 0.3355 0.026 Uiso calc 1 . .
C C48 0.5722(4) 0.9546(4) 0.33932(17) 0.0181(13) Uani d 1 . .
C C49 0.6155(5) 0.9647(4) 0.29755(18) 0.0257(13) Uani d 1 . .
H H49A 0.5863 1.0077 0.2801 0.031 Uiso calc 1 . .
C C50 0.7003(5) 0.9124(4) 0.2818(2) 0.0320(16) Uani d 1 . .
H H50A 0.7295 0.9196 0.2534 0.038 Uiso calc 1 . .
C C51 0.7431(5) 0.8503(4) 0.3064(2) 0.0285(15) Uani d 1 . .
H H51A 0.8021 0.8148 0.2952 0.034 Uiso calc 1 . .
C C52 0.7008(5) 0.8388(4) 0.3479(2) 0.0259(15) Uani d 1 . .
H H52A 0.7301 0.7953 0.3650 0.031 Uiso calc 1 . .
C C53 0.6160(5) 0.8908(4) 0.36398(19) 0.0223(14) Uani d 1 . .
H H53A 0.5870 0.8829 0.3923 0.027 Uiso calc 1 . .
P P3 0.04207(14) 0.39566(10) 0.31838(5) 0.0232(4) Uani d 1 . .
F F1 -0.0651(3) 0.4502(2) 0.30243(13) 0.0439(10) Uani d 1 . .
F F2 -0.0473(3) 0.3301(2) 0.33670(13) 0.0457(11) Uani d 1 . .
F F3 0.0451(3) 0.3494(2) 0.27321(12) 0.0430(10) Uani d 1 . .
F F4 0.1341(3) 0.4618(3) 0.30074(12) 0.0460(10) Uani d 1 . .
F F5 0.0423(3) 0.4412(2) 0.36370(11) 0.0403(10) Uani d 1 . .
F F6 0.1518(3) 0.3408(2) 0.33421(12) 0.0435(10) Uani d 1 . .
Cl Cl2 0.4768(3) 0.35412(15) 0.35456(11) 0.1039(10) Uani d 1 . .
Cl Cl3 0.3769(2) 0.48557(18) 0.40295(7) 0.0862(8) Uani d 1 . .
Cl Cl4 0.4627(2) 0.51171(13) 0.31834(6) 0.0663(6) Uani d 1 . .
C C54 0.3937(6) 0.4421(4) 0.3519(2) 0.0364(17) Uani d 1 . .
H H54A 0.3133 0.4289 0.3401 0.044 Uiso calc 1 . .
Cl Cl5 0.23776(16) 0.25871(15) 0.45352(8) 0.0708(7) Uani d 1 . .
Cl Cl6 -0.01617(14) 0.25246(11) 0.44399(6) 0.0420(4) Uani d 1 . .
Cl Cl7 0.09639(14) 0.40164(10) 0.47042(5) 0.0331(4) Uani d 1 . .
C C55 0.1110(5) 0.3136(4) 0.4386(2) 0.0331(16) Uani d 1 . .
H H55A 0.1190 0.3303 0.4078 0.040 Uiso calc 1 . .

loop_
_atom_site_aniso_label
_atom_site_aniso_U_11
_atom_site_aniso_U_22
_atom_site_aniso_U_33
_atom_site_aniso_U_12
_atom_site_aniso_U_13
_atom_site_aniso_U_23
Pd1 0.01091(19) 0.0142(2) 0.01251(18) -0.00038(19) -0.00128(17) 0.00038(18)
Fe1 0.0189(4) 0.0177(5) 0.0190(4) 0.0020(4) -0.0011(3) -0.0042(4)
Cl1 0.0177(7) 0.0258(8) 0.0165(6) 0.0011(7) -0.0054(5) 0.0020(6)
S1 0.0185(8) 0.0246(9) 0.0429(10) -0.0025(7) 0.0030(7) -0.0020(8)
P1 0.0159(8) 0.0190(9) 0.0138(7) -0.0016(6) 0.0015(6) 0.0000(6)
P2 0.0132(7) 0.0133(8) 0.0151(7) 0.0003(6) -0.0004(5) 0.0003(6)
N1 0.011(2) 0.014(2) 0.017(2) 0.004(2) -0.004(2) -0.0015(18)
N2 0.015(2) 0.010(3) 0.014(2) 0.0006(19) -0.0003(17) -0.0033(19)
C1 0.015(3) 0.007(3) 0.013(2) -0.001(2) 0.0049(19) -0.003(2)
C2 0.022(3) 0.010(3) 0.028(3) 0.001(3) 0.000(3) -0.004(2)
C3 0.042(8) 0.023(6) 0.038(7) 0.008(5) -0.012(6) 0.005(5)
C4 0.024(3) 0.024(4) 0.038(4) 0.008(3) -0.010(3) 0.004(3)
C2A 0.022(3) 0.010(3) 0.028(3) 0.001(3) 0.000(3) -0.004(2)
C4A 0.024(3) 0.024(4) 0.038(4) 0.008(3) -0.010(3) 0.004(3)
C5 0.014(3) 0.019(3) 0.017(3) -0.001(2) -0.003(2) -0.001(2)
C6 0.015(3) 0.021(3) 0.018(3) -0.004(3) -0.004(2) 0.002(3)
C7 0.017(3) 0.016(3) 0.021(3) 0.000(3) -0.002(2) -0.002(2)
C8 0.014(3) 0.014(3) 0.017(3) 0.005(2) -0.003(2) -0.005(2)
C9 0.020(3) 0.017(3) 0.021(3) 0.000(3) -0.004(3) -0.003(2)
C10 0.015(3) 0.020(3) 0.028(3) 0.005(2) -0.002(2) -0.002(3)
C11 0.027(3) 0.015(3) 0.024(3) 0.003(3) -0.001(3) 0.001(2)
C12 0.035(4) 0.037(4) 0.018(3) 0.004(3) -0.009(3) -0.009(3)
C13 0.044(4) 0.026(4) 0.018(3) 0.003(3) 0.003(3) 0.000(3)
C14 0.032(4) 0.038(4) 0.025(4) 0.003(3) 0.013(3) 0.001(3)
C15 0.034(4) 0.031(4) 0.025(4) 0.015(3) 0.005(3) -0.003(3)
C16 0.031(4) 0.024(4) 0.022(3) 0.006(3) 0.001(3) -0.012(3)
C17 0.032(4) 0.028(4) 0.105(7) -0.013(3) 0.001(4) 0.006(4)
C18 0.026(4) 0.017(3) 0.013(3) -0.002(3) 0.004(2) 0.001(2)
C19 0.023(3) 0.030(4) 0.025(3) -0.004(3) 0.007(3) 0.005(3)
C20 0.041(4) 0.027(4) 0.032(4) -0.013(3) 0.010(3) 0.008(3)
C21 0.051(5) 0.014(4) 0.038(4) -0.006(3) 0.004(3) 0.004(3)
C22 0.030(4) 0.026(4) 0.034(4) 0.007(3) 0.003(3) 0.002(3)
C23 0.025(3) 0.022(4) 0.030(3) 0.000(3) 0.000(3) 0.004(3)
C24 0.013(3) 0.023(4) 0.019(3) 0.000(2) 0.001(2) 0.000(2)
C25 0.034(4) 0.033(4) 0.021(3) -0.006(3) -0.002(3) -0.001(3)
C26 0.052(5) 0.055(5) 0.018(4) -0.010(4) -0.001(3) 0.004(3)
C27 0.039(4) 0.055(5) 0.019(3) 0.009(3) -0.008(3) -0.009(3)
C28 0.024(3) 0.031(4) 0.029(3) 0.004(3) -0.008(2) -0.011(3)
C29 0.018(3) 0.027(4) 0.026(3) 0.001(3) 0.002(2) -0.001(3)
C30 0.014(3) 0.020(3) 0.017(3) -0.001(3) 0.002(2) 0.004(3)
C31 0.018(3) 0.033(4) 0.022(3) -0.002(3) -0.004(2) -0.002(3)
C32 0.023(3) 0.035(4) 0.030(4) 0.011(3) 0.007(3) 0.001(3)
C33 0.012(3) 0.039(4) 0.037(3) 0.003(3) 0.003(3) 0.009(3)
C34 0.019(3) 0.047(4) 0.031(4) -0.006(3) -0.006(2) 0.004(4)
C35 0.016(3) 0.026(4) 0.025(3) -0.006(3) 0.008(2) -0.001(3)
C36 0.013(3) 0.023(4) 0.014(3) -0.001(2) 0.002(2) 0.001(2)
C37 0.018(3) 0.028(4) 0.022(3) 0.001(3) -0.003(2) 0.004(3)
C38 0.034(4) 0.036(4) 0.036(4) 0.009(3) 0.000(3) 0.014(3)
C39 0.030(4) 0.052(5) 0.027(4) 0.003(3) -0.009(3) 0.010(3)
C40 0.032(4) 0.040(5) 0.019(3) -0.005(3) -0.006(3) -0.001(3)
C41 0.023(3) 0.029(4) 0.021(3) -0.004(3) -0.001(3) 0.003(3)
C42 0.015(3) 0.011(3) 0.021(3) 0.000(2) -0.007(2) 0.000(2)
C43 0.028(3) 0.020(3) 0.020(3) -0.002(3) -0.001(3) 0.002(3)
C44 0.040(4) 0.025(4) 0.026(4) 0.002(3) -0.004(3) -0.006(3)
C45 0.031(3) 0.022(3) 0.042(4) -0.009(3) -0.018(4) -0.001(3)
C46 0.018(3) 0.026(4) 0.047(4) -0.008(3) -0.002(3) 0.009(3)
C47 0.018(3) 0.026(4) 0.022(3) -0.005(3) -0.001(3) 0.002(3)
C48 0.013(3) 0.017(3) 0.024(3) -0.003(2) 0.001(2) -0.002(3)
C49 0.027(3) 0.024(3) 0.026(3) 0.001(3) 0.008(2) 0.005(3)
C50 0.026(4) 0.041(4) 0.029(4) 0.004(3) 0.010(3) -0.004(3)
C51 0.022(3) 0.029(4) 0.035(4) 0.003(3) 0.003(3) -0.014(3)
C52 0.018(3) 0.024(4) 0.036(4) 0.007(3) -0.004(3) -0.006(3)
C53 0.017(3) 0.029(4) 0.021(3) -0.005(3) -0.004(2) 0.001(3)
P3 0.0225(8) 0.0243(10) 0.0228(8) 0.0017(7) -0.0005(7) -0.0012(7)
F1 0.035(2) 0.039(3) 0.057(3) 0.0086(18) -0.0135(19) 0.004(2)
F2 0.044(2) 0.032(2) 0.061(3) -0.0056(19) 0.012(2) 0.009(2)
F3 0.056(3) 0.045(3) 0.028(2) 0.000(2) -0.0096(18) -0.0111(19)
F4 0.041(2) 0.047(3) 0.050(2) -0.013(2) 0.0207(18) -0.002(2)
F5 0.055(2) 0.039(3) 0.027(2) 0.0074(19) 0.0021(18) -0.0083(17)
F6 0.038(2) 0.046(3) 0.046(2) 0.019(2) -0.0145(19) -0.011(2)
Cl2 0.114(2) 0.0344(14) 0.163(3) 0.0246(14) -0.023(2) 0.0040(17)
Cl3 0.0986(18) 0.119(2) 0.0407(13) 0.0073(16) 0.0180(11) -0.0052(13)
Cl4 0.0958(16) 0.0643(16) 0.0387(11) -0.0165(13) -0.0048(11) 0.0144(10)
C54 0.033(4) 0.032(4) 0.044(4) 0.002(3) -0.007(3) -0.001(3)
Cl5 0.0399(11) 0.0659(16) 0.107(2) 0.0233(11) -0.0198(12) -0.0372(14)
Cl6 0.0407(10) 0.0397(11) 0.0455(11) -0.0087(9) -0.0010(8) -0.0128(9)
Cl7 0.0367(9) 0.0280(10) 0.0346(10) -0.0003(8) -0.0027(8) -0.0059(7)
C55 0.034(4) 0.041(4) 0.025(4) 0.000(3) 0.001(3) -0.010(3)

loop_
_atom_type_symbol
_atom_type_description
_atom_type_scat_dispersion_real
_atom_type_scat_dispersion_imag
_atom_type_scat_source
C C 0.0033 0.0016 'International Tables Vol C Tables 4.2.6.8 and 6.1.1.4'
H H 0.0000 0.0000 'International Tables Vol C Tables 4.2.6.8 and 6.1.1.4'
N N 0.0061 0.0033 'International Tables Vol C Tables 4.2.6.8 and 6.1.1.4'
F F 0.0171 0.0103 'International Tables Vol C Tables 4.2.6.8 and 6.1.1.4'
P P 0.1023 0.0942 'International Tables Vol C Tables 4.2.6.8 and 6.1.1.4'
S S 0.1246 0.1234 'International Tables Vol C Tables 4.2.6.8 and 6.1.1.4'
Cl Cl 0.1484 0.1585 'International Tables Vol C Tables 4.2.6.8 and 6.1.1.4'
Fe Fe 0.3463 0.8444 'International Tables Vol C Tables 4.2.6.8 and 6.1.1.4'
Pd Pd -0.9988 1.0072 'International Tables Vol C Tables 4.2.6.8 and 6.1.1.4'

loop_
_geom_angle_atom_site_label_1
_geom_angle_atom_site_label_2
_geom_angle_atom_site_label_3
_geom_angle
C1 Pd1 Cl1 173.96(16)
C1 Pd1 P1 89.50(14)
Cl1 Pd1 P1 92.08(5)
C1 Pd1 P2 90.25(14)
Cl1 Pd1 P2 88.65(5)
P1 Pd1 P2 175.39(6)
C8 Fe1 C16 157.8(2)
C8 Fe1 C9 40.8(2)
C16 Fe1 C9 159.0(2)
C8 Fe1 C10 68.8(2)
C16 Fe1 C10 121.8(2)
C9 Fe1 C10 40.7(2)
C8 Fe1 C12 123.2(2)
C16 Fe1 C12 40.9(2)
C9 Fe1 C12 159.0(2)
C10 Fe1 C12 159.3(3)
C8 Fe1 C11 69.3(2)
C16 Fe1 C11 105.1(3)
C9 Fe1 C11 68.9(2)
C10 Fe1 C11 40.8(2)
C12 Fe1 C11 123.4(3)
C8 Fe1 C15 161.1(2)
C16 Fe1 C15 40.4(2)
C9 Fe1 C15 123.6(2)
C10 Fe1 C15 106.1(2)
C12 Fe1 C15 67.9(3)
C11 Fe1 C15 119.4(3)
C8 Fe1 C7 41.3(2)
C16 Fe1 C7 120.6(2)
C9 Fe1 C7 68.8(2)
C10 Fe1 C7 68.6(2)
C12 Fe1 C7 108.2(2)
C11 Fe1 C7 40.9(2)
C15 Fe1 C7 155.4(2)
C8 Fe1 C13 109.5(2)
C16 Fe1 C13 68.5(3)
C9 Fe1 C13 123.5(2)
C10 Fe1 C13 157.8(2)
C12 Fe1 C13 40.3(2)
C11 Fe1 C13 161.0(2)
C15 Fe1 C13 68.0(3)
C7 Fe1 C13 125.7(2)
C8 Fe1 C14 125.4(3)
C16 Fe1 C14 68.3(3)
C9 Fe1 C14 108.6(3)
C10 Fe1 C14 121.5(2)
C12 Fe1 C14 67.7(3)
C11 Fe1 C14 155.8(2)
C15 Fe1 C14 40.6(2)
C7 Fe1 C14 162.5(2)
C13 Fe1 C14 40.2(2)
C7 S1 C17 99.3(3)
C18 P1 C24 104.1(3)
C18 P1 C30 108.6(3)
C24 P1 C30 101.6(2)
C18 P1 Pd1 110.76(18)
C24 P1 Pd1 116.59(18)
C30 P1 Pd1 114.26(18)
C42 P2 C36 103.2(3)
C42 P2 C48 105.6(2)
C36 P2 C48 104.6(3)
C42 P2 Pd1 112.85(19)
C36 P2 Pd1 114.75(18)
C48 P2 Pd1 114.77(19)
C1 N1 C6 110.8(4)
C1 N1 C8 124.7(4)
C6 N1 C8 124.3(4)
C1 N2 C5 112.7(4)
C1 N2 C2 134.2(4)
C5 N2 C2 113.0(4)
C1 N2 C2A 134.2(4)
C5 N2 C2A 113.0(4)
N2 C1 N1 103.8(4)
N2 C1 Pd1 129.0(4)
N1 C1 Pd1 127.1(4)
N2 C2 C3 102.3(5)
N2 C2 H2A 111.3
C3 C2 H2A 111.3
N2 C2 H2B 111.3
C3 C2 H2B 111.3
H2A C2 H2B 109.2
C2 C3 C4 107.3(7)
C2 C3 H3A 110.3
C4 C3 H3A 110.3
C2 C3 H3B 110.3
C4 C3 H3B 110.3
H3A C3 H3B 108.5
C5 C4 C3 102.7(6)
C5 C4 H4A 111.2
C3 C4 H4A 111.2
C5 C4 H4B 111.2
C3 C4 H4B 111.2
H4A C4 H4B 109.1
N2 C2A C3A 103.4(14)
N2 C2A H2AA 111.1
C3A C2A H2AA 111.1
N2 C2A H2AB 111.1
C3A C2A H2AB 111.1
H2AA C2A H2AB 109.0
C4A C3A C2A 106(2)
C4A C3A H3AA 110.6
C2A C3A H3AA 110.6
C4A C3A H3AB 110.6
C2A C3A H3AB 110.6
H3AA C3A H3AB 108.7
C5 C4A C3A 103.9(13)
C5 C4A H4AA 111.0
C3A C4A H4AA 111.0
C5 C4A H4AB 111.0
C3A C4A H4AB 111.0
H4AA C4A H4AB 109.0
C6 C5 N2 106.9(5)
C6 C5 C4 142.6(5)
N2 C5 C4 110.5(5)
C6 C5 C4A 142.6(5)
N2 C5 C4A 110.5(5)
C5 C6 N1 105.7(5)
C5 C6 H6A 127.2
N1 C6 H6A 127.2
C11 C7 C8 107.3(5)
C11 C7 S1 127.9(5)
C8 C7 S1 124.6(4)
C11 C7 Fe1 69.1(3)
C8 C7 Fe1 68.3(3)
S1 C7 Fe1 130.6(3)
C9 C8 N1 126.1(5)
C9 C8 C7 108.0(5)
N1 C8 C7 125.6(5)
C9 C8 Fe1 69.9(3)
N1 C8 Fe1 130.6(4)
C7 C8 Fe1 70.4(3)
C8 C9 C10 108.3(5)
C8 C9 Fe1 69.3(3)
C10 C9 Fe1 69.8(3)
C8 C9 H9A 125.9
C10 C9 H9A 125.9
Fe1 C9 H9A 125.9
C9 C10 C11 108.5(5)
C9 C10 Fe1 69.5(3)
C11 C10 Fe1 69.7(3)
C9 C10 H10A 125.7
C11 C10 H10A 125.7
Fe1 C10 H10A 125.7
C10 C11 C7 107.8(5)
C10 C11 Fe1 69.5(3)
C7 C11 Fe1 70.0(3)
C10 C11 H11A 126.1
C7 C11 H11A 126.1
Fe1 C11 H11A 126.1
C13 C12 C16 108.8(6)
C13 C12 Fe1 70.9(3)
C16 C12 Fe1 69.2(3)
C13 C12 H12A 125.6
C16 C12 H12A 125.6
Fe1 C12 H12A 125.6
C12 C13 C14 107.7(6)
C12 C13 Fe1 68.8(3)
C14 C13 Fe1 70.0(4)
C12 C13 H13A 126.2
C14 C13 H13A 126.2
Fe1 C13 H13A 126.2
C13 C14 C15 107.7(6)
C13 C14 Fe1 69.8(3)
C15 C14 Fe1 68.8(4)
C13 C14 H14A 126.2
C15 C14 H14A 126.2
Fe1 C14 H14A 126.2
C16 C15 C14 108.4(5)
C16 C15 Fe1 69.2(3)
C14 C15 Fe1 70.6(3)
C16 C15 H15A 125.8
C14 C15 H15A 125.8
Fe1 C15 H15A 125.8
C15 C16 C12 107.5(6)
C15 C16 Fe1 70.4(3)
C12 C16 Fe1 69.9(3)
C15 C16 H16A 126.2
C12 C16 H16A 126.2
Fe1 C16 H16A 126.2
S1 C17 H17A 109.5
S1 C17 H17B 109.5
H17A C17 H17B 109.5
S1 C17 H17C 109.5
H17A C17 H17C 109.5
H17B C17 H17C 109.5
C23 C18 C19 119.1(5)
C23 C18 P1 116.8(4)
C19 C18 P1 124.0(4)
C20 C19 C18 120.8(6)
C20 C19 H19A 119.6
C18 C19 H19A 119.6
C21 C20 C19 119.5(6)
C21 C20 H20A 120.3
C19 C20 H20A 120.3
C20 C21 C22 120.6(6)
C20 C21 H21A 119.7
C22 C21 H21A 119.7
C21 C22 C23 120.1(6)
C21 C22 H22A 119.9
C23 C22 H22A 119.9
C22 C23 C18 119.8(5)
C22 C23 H23A 120.1
C18 C23 H23A 120.1
C29 C24 C25 118.8(5)
C29 C24 P1 121.9(4)
C25 C24 P1 118.8(4)
C26 C25 C24 119.7(6)
C26 C25 H25A 120.2
C24 C25 H25A 120.2
C25 C26 C27 121.0(6)
C25 C26 H26A 119.5
C27 C26 H26A 119.5
C28 C27 C26 119.5(6)
C28 C27 H27A 120.2
C26 C27 H27A 120.2
C29 C28 C27 120.1(6)
C29 C28 H28A 120.0
C27 C28 H28A 120.0
C28 C29 C24 120.9(6)
C28 C29 H29A 119.5
C24 C29 H29A 119.5
C31 C30 C35 118.3(5)
C31 C30 P1 120.6(4)
C35 C30 P1 121.1(4)
C32 C31 C30 120.7(5)
C32 C31 H31A 119.6
C30 C31 H31A 119.6
C31 C32 C33 120.3(6)
C31 C32 H32A 119.8
C33 C32 H32A 119.8
C34 C33 C32 119.3(5)
C34 C33 H33A 120.3
C32 C33 H33A 120.3
C33 C34 C35 120.7(6)
C33 C34 H34A 119.7
C35 C34 H34A 119.7
C34 C35 C30 120.7(6)
C34 C35 H35A 119.7
C30 C35 H35A 119.7
C41 C36 C37 118.8(5)
C41 C36 P2 120.4(4)
C37 C36 P2 120.6(4)
C36 C37 C38 120.6(6)
C36 C37 H37A 119.7
C38 C37 H37A 119.7
C39 C38 C37 120.1(6)
C39 C38 H38A 119.9
C37 C38 H38A 119.9
C40 C39 C38 119.5(6)
C40 C39 H39A 120.3
C38 C39 H39A 120.3
C41 C40 C39 120.1(6)
C41 C40 H40A 119.9
C39 C40 H40A 119.9
C40 C41 C36 120.9(6)
C40 C41 H41A 119.6
C36 C41 H41A 119.6
C43 C42 C47 118.3(5)
C43 C42 P2 120.3(4)
C47 C42 P2 121.3(4)
C44 C43 C42 120.3(6)
C44 C43 H43A 119.8
C42 C43 H43A 119.8
C45 C44 C43 120.5(6)
C45 C44 H44A 119.7
C43 C44 H44A 119.7
C46 C45 C44 119.4(6)
C46 C45 H45A 120.3
C44 C45 H45A 120.3
C47 C46 C45 120.5(6)
C47 C46 H46A 119.7
C45 C46 H46A 119.7
C46 C47 C42 120.9(6)
C46 C47 H47A 119.5
C42 C47 H47A 119.5
C53 C48 C49 118.7(5)
C53 C48 P2 120.3(4)
C49 C48 P2 121.1(5)
C50 C49 C48 119.9(6)
C50 C49 H49A 120.0
C48 C49 H49A 120.0
C51 C50 C49 120.9(6)
C51 C50 H50A 119.5
C49 C50 H50A 119.5
C50 C51 C52 120.1(6)
C50 C51 H51A 119.9
C52 C51 H51A 119.9
C53 C52 C51 119.5(6)
C53 C52 H52A 120.2
C51 C52 H52A 120.2
C52 C53 C48 120.9(6)
C52 C53 H53A 119.6
C48 C53 H53A 119.6
F2 P3 F1 90.8(2)
F2 P3 F5 90.1(2)
F1 P3 F5 90.8(2)
F2 P3 F3 90.4(2)
F1 P3 F3 90.6(2)
F5 P3 F3 178.6(2)
F2 P3 F4 178.8(2)
F1 P3 F4 90.1(2)
F5 P3 F4 89.1(2)
F3 P3 F4 90.4(2)
F2 P3 F6 89.8(2)
F1 P3 F6 179.4(3)
F5 P3 F6 89.4(2)
F3 P3 F6 89.2(2)
F4 P3 F6 89.3(2)
Cl2 C54 Cl4 109.8(4)
Cl2 C54 Cl3 110.9(4)
Cl4 C54 Cl3 109.0(4)
Cl2 C54 H54A 109.0
Cl4 C54 H54A 109.0
Cl3 C54 H54A 109.0
Cl5 C55 Cl6 110.1(4)
Cl5 C55 Cl7 110.5(3)
Cl6 C55 Cl7 109.9(3)
Cl5 C55 H55A 108.8
Cl6 C55 H55A 108.8
Cl7 C55 H55A 108.8

loop_
_geom_bond_atom_site_label_1
_geom_bond_atom_site_label_2
_geom_bond_distance
_geom_bond_publ_flag
Pd1 C1 1.988(5) y
Pd1 Cl1 2.3261(13) y
Pd1 P1 2.3416(15) y
Pd1 P2 2.3454(14) y
Fe1 C8 2.020(5) ?
Fe1 C16 2.025(6) ?
Fe1 C9 2.029(5) ?
Fe1 C10 2.033(6) ?
Fe1 C12 2.034(6) ?
Fe1 C11 2.035(6) ?
Fe1 C15 2.041(6) ?
Fe1 C7 2.048(5) ?
Fe1 C13 2.061(6) ?
Fe1 C14 2.064(6) ?
S1 C7 1.757(6) ?
S1 C17 1.795(7) ?
P1 C18 1.814(6) ?
P1 C24 1.819(6) ?
P1 C30 1.825(5) ?
P2 C42 1.813(5) ?
P2 C36 1.819(6) ?
P2 C48 1.828(6) ?
N1 C1 1.362(6) ?
N1 C6 1.403(6) ?
N1 C8 1.419(6) ?
N2 C1 1.335(6) ?
N2 C5 1.369(6) ?
N2 C2 1.459(7) ?
N2 C2A 1.459(7) ?
C2 C3 1.524(10) ?
C2 H2A 0.9900 ?
C2 H2B 0.9900 ?
C3 C4 1.529(12) ?
C3 H3A 0.9900 ?
C3 H3B 0.9900 ?
C4 C5 1.483(8) ?
C4 H4A 0.9900 ?
C4 H4B 0.9900 ?
C2A C3A 1.55(3) ?
C2A H2AA 0.9900 ?
C2A H2AB 0.9900 ?
C3A C4A 1.53(3) ?
C3A H3AA 0.9900 ?
C3A H3AB 0.9900 ?
C4A C5 1.483(8) ?
C4A H4AA 0.9900 ?
C4A H4AB 0.9900 ?
C5 C6 1.345(7) ?
C6 H6A 0.9500 ?
C7 C11 1.427(8) ?
C7 C8 1.436(7) ?
C8 C9 1.412(7) ?
C9 C10 1.413(7) ?
C9 H9A 1.0000 ?
C10 C11 1.418(8) ?
C10 H10A 1.0000 ?
C11 H11A 1.0000 ?
C12 C13 1.409(9) ?
C12 C16 1.418(8) ?
C12 H12A 1.0000 ?
C13 C14 1.418(8) ?
C13 H13A 1.0000 ?
C14 C15 1.425(9) ?
C14 H14A 1.0000 ?
C15 C16 1.406(8) ?
C15 H15A 1.0000 ?
C16 H16A 1.0000 ?
C17 H17A 0.9800 ?
C17 H17B 0.9800 ?
C17 H17C 0.9800 ?
C18 C23 1.389(7) ?
C18 C19 1.391(8) ?
C19 C20 1.375(8) ?
C19 H19A 0.9500 ?
C20 C21 1.373(9) ?
C20 H20A 0.9500 ?
C21 C22 1.379(8) ?
C21 H21A 0.9500 ?
C22 C23 1.381(8) ?
C22 H22A 0.9500 ?
C23 H23A 0.9500 ?
C24 C29 1.386(8) ?
C24 C25 1.412(8) ?
C25 C26 1.372(8) ?
C25 H25A 0.9500 ?
C26 C27 1.387(9) ?
C26 H26A 0.9500 ?
C27 C28 1.382(8) ?
C27 H27A 0.9500 ?
C28 C29 1.381(8) ?
C28 H28A 0.9500 ?
C29 H29A 0.9500 ?
C30 C31 1.391(8) ?
C30 C35 1.391(7) ?
C31 C32 1.380(7) ?
C31 H31A 0.9500 ?
C32 C33 1.386(8) ?
C32 H32A 0.9500 ?
C33 C34 1.372(9) ?
C33 H33A 0.9500 ?
C34 C35 1.382(8) ?
C34 H34A 0.9500 ?
C35 H35A 0.9500 ?
C36 C41 1.386(7) ?
C36 C37 1.387(8) ?
C37 C38 1.387(8) ?
C37 H37A 0.9500 ?
C38 C39 1.387(9) ?
C38 H38A 0.9500 ?
C39 C40 1.384(9) ?
C39 H39A 0.9500 ?
C40 C41 1.382(8) ?
C40 H40A 0.9500 ?
C41 H41A 0.9500 ?
C42 C43 1.390(7) ?
C42 C47 1.398(7) ?
C43 C44 1.382(8) ?
C43 H43A 0.9500 ?
C44 C45 1.381(8) ?
C44 H44A 0.9500 ?
C45 C46 1.379(9) ?
C45 H45A 0.9500 ?
C46 C47 1.367(8) ?
C46 H46A 0.9500 ?
C47 H47A 0.9500 ?
C48 C53 1.390(8) ?
C48 C49 1.398(7) ?
C49 C50 1.374(8) ?
C49 H49A 0.9500 ?
C50 C51 1.364(8) ?
C50 H50A 0.9500 ?
C51 C52 1.388(8) ?
C51 H51A 0.9500 ?
C52 C53 1.375(8) ?
C52 H52A 0.9500 ?
C53 H53A 0.9500 ?
P3 F2 1.579(4) ?
P3 F1 1.583(4) ?
P3 F5 1.596(4) ?
P3 F3 1.598(4) ?
P3 F4 1.599(4) ?
P3 F6 1.606(4) ?
Cl2 C54 1.723(7) ?
Cl3 C54 1.751(7) ?
Cl4 C54 1.733(7) ?
C54 H54A 1.0000 ?
Cl5 C55 1.750(6) ?
Cl6 C55 1.756(7) ?
Cl7 C55 1.760(6) ?
C55 H55A 1.0000 ?

loop_
_geom_hbond_atom_site_label_D
_geom_hbond_atom_site_label_H
_geom_hbond_atom_site_label_A
_geom_hbond_site_symmetry_A
_geom_hbond_distance_DH
_geom_hbond_distance_HA
_geom_hbond_distance_DA
_geom_hbond_angle_DHA
C6 H6A F3 3_555 0.95 2.40 3.297(6) 158
C40 H40A F1 3_555 0.95 2.52 3.327(7) 143
C50 H50A F4 3_655 0.95 2.38 3.275(7) 156
C54 H54A F4 1_555 1.00 2.42 3.342(7) 153
C54 H54A F6 1_555 1.00 2.33 3.237(7) 150
C55 H55A F5 1_555 1.00 2.44 3.228(7) 135
C55 H55A F6 1_555 1.00 2.33 3.311(7) 168
C2 H2B <i>Cg</i>1 . 0.99 2.88 3.682(6) 139
C15 H15A <i>Cg</i>2 3_645 1.00 2.93 3.762(7) 141
C35 H35A <i>Cg</i>3 . 0.95 2.67 3.148(6) 111

loop_
_geom_torsion_atom_site_label_1
_geom_torsion_atom_site_label_2
_geom_torsion_atom_site_label_3
_geom_torsion_atom_site_label_4
_geom_torsion
C5 N2 C1 N1 -0.4(6)
C2 N2 C1 N1 176.1(5)
C2A N2 C1 N1 176.1(5)
C5 N2 C1 Pd1 177.4(4)
C2 N2 C1 Pd1 -6.0(8)
C2A N2 C1 Pd1 -6.0(8)
C6 N1 C1 N2 0.9(6)
C8 N1 C1 N2 -175.5(4)
C6 N1 C1 Pd1 -177.0(4)
C8 N1 C1 Pd1 6.6(7)
C1 N2 C2 C3 169.7(10)
C5 N2 C2 C3 -13.8(10)
N2 C2 C3 C4 20.0(15)
C2 C3 C4 C5 -19.1(15)
C1 N2 C2A C3A -166.8(18)
C5 N2 C2A C3A 9.7(19)
N2 C2A C3A C4A -17(3)
C2A C3A C4A C5 18(3)
C1 N2 C5 C6 -0.3(6)
C2 N2 C5 C6 -177.6(5)
C2A N2 C5 C6 -177.6(5)
C1 N2 C5 C4 179.2(5)
C2 N2 C5 C4 1.9(6)
C1 N2 C5 C4A 179.2(5)
C2A N2 C5 C4A 1.9(6)
C3 C4 C5 C6 -170.0(11)
C3 C4 C5 N2 10.9(11)
C3A C4A C5 C6 166(2)
C3A C4A C5 N2 -12.7(19)
N2 C5 C6 N1 0.8(6)
C4 C5 C6 N1 -178.3(7)
C4A C5 C6 N1 -178.3(7)
C1 N1 C6 C5 -1.1(6)
C8 N1 C6 C5 175.3(5)
C17 S1 C7 C11 -11.5(6)
C17 S1 C7 C8 172.7(5)
C17 S1 C7 Fe1 82.6(5)
C1 N1 C8 C9 -43.9(8)
C6 N1 C8 C9 140.2(6)
C1 N1 C8 C7 128.4(6)
C6 N1 C8 C7 -47.5(8)
C1 N1 C8 Fe1 -137.7(5)
C6 N1 C8 Fe1 46.4(7)
C11 C7 C8 C9 -1.8(6)
S1 C7 C8 C9 174.7(4)
Fe1 C7 C8 C9 -60.0(4)
C11 C7 C8 N1 -175.3(5)
S1 C7 C8 N1 1.2(8)
Fe1 C7 C8 N1 126.5(5)
C11 C7 C8 Fe1 58.2(4)
S1 C7 C8 Fe1 -125.2(4)
N1 C8 C9 C10 174.7(5)
C7 C8 C9 C10 1.2(6)
Fe1 C8 C9 C10 -59.1(4)
N1 C8 C9 Fe1 -126.2(5)
C7 C8 C9 Fe1 60.3(4)
C8 C9 C10 C11 -0.1(7)
Fe1 C9 C10 C11 -58.9(4)
C8 C9 C10 Fe1 58.8(4)
C9 C10 C11 C7 -1.0(7)
Fe1 C10 C11 C7 -59.8(4)
C9 C10 C11 Fe1 58.8(4)
C8 C7 C11 C10 1.8(6)
S1 C7 C11 C10 -174.6(4)
Fe1 C7 C11 C10 59.5(4)
C8 C7 C11 Fe1 -57.7(4)
S1 C7 C11 Fe1 125.9(4)
C16 C12 C13 C14 0.5(7)
Fe1 C12 C13 C14 59.5(4)
C16 C12 C13 Fe1 -59.1(4)
C12 C13 C14 C15 -0.2(7)
Fe1 C13 C14 C15 58.6(4)
C12 C13 C14 Fe1 -58.8(4)
C13 C14 C15 C16 -0.2(7)
Fe1 C14 C15 C16 59.0(4)
C13 C14 C15 Fe1 -59.2(4)
C14 C15 C16 C12 0.4(7)
Fe1 C15 C16 C12 60.3(4)
C14 C15 C16 Fe1 -59.9(4)
C13 C12 C16 C15 -0.6(7)
Fe1 C12 C16 C15 -60.6(4)
C13 C12 C16 Fe1 60.1(4)
C24 P1 C18 C23 -74.8(5)
C30 P1 C18 C23 177.5(4)
Pd1 P1 C18 C23 51.2(5)
C24 P1 C18 C19 101.6(5)
C30 P1 C18 C19 -6.1(6)
Pd1 P1 C18 C19 -132.3(4)
C23 C18 C19 C20 0.2(9)
P1 C18 C19 C20 -176.2(5)
C18 C19 C20 C21 1.2(10)
C19 C20 C21 C22 -1.0(10)
C20 C21 C22 C23 -0.6(10)
C21 C22 C23 C18 2.0(10)
C19 C18 C23 C22 -1.8(9)
P1 C18 C23 C22 174.8(5)
C18 P1 C24 C29 154.7(5)
C30 P1 C24 C29 -92.5(5)
Pd1 P1 C24 C29 32.4(5)
C18 P1 C24 C25 -33.7(5)
C30 P1 C24 C25 79.2(5)
Pd1 P1 C24 C25 -156.0(4)
C29 C24 C25 C26 1.5(9)
P1 C24 C25 C26 -170.4(5)
C24 C25 C26 C27 -1.5(10)
C25 C26 C27 C28 -0.2(10)
C26 C27 C28 C29 1.7(9)
C27 C28 C29 C24 -1.6(9)
C25 C24 C29 C28 0.0(8)
P1 C24 C29 C28 171.7(4)
C18 P1 C30 C31 129.8(5)
C24 P1 C30 C31 20.5(5)
Pd1 P1 C30 C31 -106.0(4)
C18 P1 C30 C35 -53.8(5)
C24 P1 C30 C35 -163.1(5)
Pd1 P1 C30 C35 70.4(5)
C35 C30 C31 C32 -0.3(9)
P1 C30 C31 C32 176.2(4)
C30 C31 C32 C33 -0.5(9)
C31 C32 C33 C34 0.5(9)
C32 C33 C34 C35 0.3(9)
C33 C34 C35 C30 -1.2(9)
C31 C30 C35 C34 1.2(8)
P1 C30 C35 C34 -175.3(4)
C42 P2 C36 C41 161.6(5)
C48 P2 C36 C41 51.4(5)
Pd1 P2 C36 C41 -75.2(5)
C42 P2 C36 C37 -24.1(5)
C48 P2 C36 C37 -134.3(4)
Pd1 P2 C36 C37 99.1(4)
C41 C36 C37 C38 -1.0(8)
P2 C36 C37 C38 -175.4(4)
C36 C37 C38 C39 0.2(9)
C37 C38 C39 C40 0.0(10)
C38 C39 C40 C41 0.7(10)
C39 C40 C41 C36 -1.6(9)
C37 C36 C41 C40 1.7(8)
P2 C36 C41 C40 176.1(4)
C36 P2 C42 C43 105.2(5)
C48 P2 C42 C43 -145.3(4)
Pd1 P2 C42 C43 -19.2(5)
C36 P2 C42 C47 -69.5(5)
C48 P2 C42 C47 40.0(5)
Pd1 P2 C42 C47 166.1(4)
C47 C42 C43 C44 -1.1(8)
P2 C42 C43 C44 -175.9(4)
C42 C43 C44 C45 -0.6(9)
C43 C44 C45 C46 1.6(9)
C44 C45 C46 C47 -0.9(9)
C45 C46 C47 C42 -0.8(9)
C43 C42 C47 C46 1.8(8)
P2 C42 C47 C46 176.6(4)
C42 P2 C48 C53 94.1(5)
C36 P2 C48 C53 -157.4(4)
Pd1 P2 C48 C53 -30.8(5)
C42 P2 C48 C49 -85.2(5)
C36 P2 C48 C49 23.3(5)
Pd1 P2 C48 C49 149.9(4)
C53 C48 C49 C50 -0.5(8)
P2 C48 C49 C50 178.8(5)
C48 C49 C50 C51 0.1(9)
C49 C50 C51 C52 0.3(9)
C50 C51 C52 C53 -0.4(9)
C51 C52 C53 C48 0.0(8)
C49 C48 C53 C52 0.5(8)
P2 C48 C53 C52 -178.8(4)

_cod_database_fobs_code 2241826
